data_4310374
loop_
_publ_author_name
'Russell P. Hughes'
'Monique A. Meyer'
'Mark D. Tawa'
'Antony J. Ward'
'Alex Williamson'
'Arnold L. Rheingold'
'Lev N. Zakharov'

_publ_contact_author A.Rheingold
_publ_contact_author_email arheingold@ucsd.edu
_publ_section_title
;
 Does \a-Fluorination Affect the Structural trans-Influence and Kinetic
 trans-Effect of an Alkyl Ligand? Molecular Structures of
 Pd(TMEDA)(CH3)(RF) and a Kinetic Study of the trans to cis Isomerization
 of Pt(TMEDA)(CH3)2I(RF) [RF= CF2CF3, CFHCF3, CH2CF3]
;
_journal_name_full 'Inorganic Chemistry'
_journal_page_first 747
_journal_page_last 756
_journal_paper_doi 10.1021/ic030251j
_journal_volume 43
_journal_year 2004
_chemical_formula_sum 'C10 H23 F4 I N2 Pt'
_chemical_formula_weight 569.29
_chemical_name_systematic
;
   ?
;
_space_group_IT_number 14
_symmetry_cell_setting monoclinic
_symmetry_space_group_name_Hall '-P 2yn'
_symmetry_space_group_name_H-M 'P 1 21/n 1'
_atom_sites_solution_hydrogens geom
_atom_sites_solution_primary direct
_atom_sites_solution_secondary difmap
_audit_creation_method SHELXL-97
_cell_angle_alpha 90.00
_cell_angle_beta 97.6610(10)
_cell_angle_gamma 90.00
_cell_formula_units_Z 4
_cell_length_a 7.6782(3)
_cell_length_b 14.1324(6)
_cell_length_c 14.3382(6)
_cell_measurement_temperature 120(2)
_cell_volume 1541.97(11)
_computing_cell_refinement 'Bruker SMART'
_computing_data_collection 'Bruker SMART'
_computing_data_reduction 'Bruker SAINT'
_computing_molecular_graphics 'Bruker SHELXTL'
_computing_publication_material 'Bruker SHELXTL'
_computing_structure_refinement 'SHELXL-97 (Sheldrick, 1997)'
_computing_structure_solution 'SHELXS-97 (Sheldrick, 1990)'
_diffrn_ambient_temperature 120(2)
_diffrn_measured_fraction_theta_full 0.940
_diffrn_measured_fraction_theta_max 0.940
_diffrn_measurement_device_type 'CCD area detector'
_diffrn_measurement_method 'phi and omega scans'
_diffrn_radiation_monochromator graphite
_diffrn_radiation_source 'fine-focus sealed tube'
_diffrn_radiation_type MoK\a
_diffrn_radiation_wavelength 0.71073
_diffrn_reflns_av_R_equivalents 0.0228
_diffrn_reflns_av_sigmaI/netI 0.0279
_diffrn_reflns_limit_h_max 5
_diffrn_reflns_limit_h_min -10
_diffrn_reflns_limit_k_max 18
_diffrn_reflns_limit_k_min -18
_diffrn_reflns_limit_l_max 18
_diffrn_reflns_limit_l_min -17
_diffrn_reflns_number 9673
_diffrn_reflns_theta_full 28.29
_diffrn_reflns_theta_max 28.29
_diffrn_reflns_theta_min 2.03
_exptl_absorpt_coefficient_mu 11.130
_exptl_absorpt_correction_T_max 0.4024
_exptl_absorpt_correction_T_min 0.0949
_exptl_absorpt_correction_type none
_exptl_crystal_colour colorless
_exptl_crystal_density_diffrn 2.452
_exptl_crystal_density_meas 0
_exptl_crystal_density_method 'not measured'
_exptl_crystal_description tablet
_exptl_crystal_F_000 1056
_exptl_crystal_size_max 0.40
_exptl_crystal_size_mid 0.30
_exptl_crystal_size_min 0.10
_refine_diff_density_max 1.920
_refine_diff_density_min -1.456
_refine_diff_density_rms 0.166
_refine_ls_extinction_method none
_refine_ls_goodness_of_fit_ref 1.281
_refine_ls_hydrogen_treatment mixed
_refine_ls_matrix_type full
_refine_ls_number_parameters 163
_refine_ls_number_reflns 3602
_refine_ls_number_restraints 0
_refine_ls_restrained_S_all 1.281
_refine_ls_R_factor_all 0.0293
_refine_ls_R_factor_gt 0.0275
_refine_ls_shift/su_max 0.002
_refine_ls_shift/su_mean 0.000
_refine_ls_structure_factor_coef Fsqd
_refine_ls_weighting_details 'calc w=1/[\s^2^(Fo^2^)+(0.0400P)^2^+0.0000P] where P=(Fo^2^+2Fc^2^)/3'
_refine_ls_weighting_scheme calc
_refine_ls_wR_factor_gt 0.0761
_refine_ls_wR_factor_ref 0.0769
_reflns_number_gt 3444
_reflns_number_total 3602
_reflns_threshold_expression >2sigma(I)
_cod_data_source_file ic030251j_4.cif
_cod_data_source_block compound13
_cod_depositor_comments
;
The following automatic conversions were performed:
'_symmetry_cell_setting' value 'Monoclinic' changed to 'monoclinic'
according to '/home/saulius/struct/CIF-dictionaries/cif_core.dic'
dictionary named 'cif_core.dic' version 2.4.1 from 2010-06-29.

Automatic conversion script
Id: cif_fix_enum 1527 2010-12-29 10:47:43Z saulius 
;
_cod_database_code 4310374

loop_
_symmetry_equiv_pos_as_xyz
'x, y, z'
'-x+1/2, y+1/2, -z+1/2'
'-x, -y, -z'
'x-1/2, -y-1/2, z-1/2'

loop_
_atom_site_label
_atom_site_type_symbol
_atom_site_fract_x
_atom_site_fract_y
_atom_site_fract_z
_atom_site_U_iso_or_equiv
_atom_site_adp_type
_atom_site_occupancy
_atom_site_symmetry_multiplicity
_atom_site_calc_flag
_atom_site_refinement_flags
_atom_site_disorder_assembly
_atom_site_disorder_group
Pt1 Pt 0.00635(2) 0.601183(11) 0.236660(12) 0.01542(8) Uani 1 1 d . . .
I1 I -0.30807(5) 0.55180(2) 0.13040(3) 0.02800(10) Uani 1 1 d . . .
F2 F 0.2942(4) 0.4678(2) 0.3846(2) 0.0335(8) Uani 1 1 d . . .
F3 F 0.2452(5) 0.5887(2) 0.4704(2) 0.0363(8) Uani 1 1 d . . .
F4 F 0.4943(4) 0.5737(2) 0.4209(2) 0.0353(8) Uani 1 1 d . . .
F5 F 0.3026(4) 0.71006(18) 0.33519(19) 0.0226(6) Uani 1 1 d . . .
N1 N 0.0751(6) 0.6997(3) 0.1209(3) 0.0215(8) Uani 1 1 d . . .
N2 N -0.1021(5) 0.7372(3) 0.2907(3) 0.0184(8) Uani 1 1 d . . .
C1 C 0.2616(7) 0.7333(4) 0.1286(4) 0.0248(10) Uani 1 1 d . . .
H1A H 0.2752 0.7751 0.0755 0.037 Uiso 1 1 calc R . .
H1B H 0.3401 0.6787 0.1276 0.037 Uiso 1 1 calc R . .
H1C H 0.2915 0.7680 0.1878 0.037 Uiso 1 1 calc R . .
C2 C 0.0326(8) 0.6627(4) 0.0239(3) 0.0310(12) Uani 1 1 d . . .
H2A H 0.0661 0.7095 -0.0209 0.046 Uiso 1 1 calc R . .
H2B H -0.0938 0.6503 0.0107 0.046 Uiso 1 1 calc R . .
H2C H 0.0975 0.6038 0.0178 0.046 Uiso 1 1 calc R . .
C3 C -0.0410(7) 0.7824(3) 0.1315(3) 0.0210(10) Uani 1 1 d . . .
H3A H -0.1639 0.7657 0.1073 0.025 Uiso 1 1 calc R . .
H3B H -0.0056 0.8359 0.0936 0.025 Uiso 1 1 calc R . .
C4 C -0.0303(7) 0.8125(3) 0.2338(3) 0.0194(9) Uani 1 1 d . . .
H4A H 0.0937 0.8252 0.2593 0.023 Uiso 1 1 calc R . .
H4B H -0.0979 0.8717 0.2380 0.023 Uiso 1 1 calc R . .
C5 C -0.0454(8) 0.7562(4) 0.3923(4) 0.0308(12) Uani 1 1 d . . .
H5A H -0.0979 0.8156 0.4102 0.046 Uiso 1 1 calc R . .
H5B H 0.0830 0.7613 0.4037 0.046 Uiso 1 1 calc R . .
H5C H -0.0838 0.7042 0.4299 0.046 Uiso 1 1 calc R . .
C6 C -0.2973(7) 0.7433(4) 0.2780(4) 0.0262(11) Uani 1 1 d . . .
H6A H -0.3332 0.8044 0.3017 0.039 Uiso 1 1 calc R . .
H6B H -0.3450 0.6920 0.3130 0.039 Uiso 1 1 calc R . .
H6C H -0.3424 0.7376 0.2110 0.039 Uiso 1 1 calc R . .
C7 C 0.2586(7) 0.6168(3) 0.3061(4) 0.0231(11) Uani 1 1 d . . .
H7A H 0.3390 0.6002 0.2592 0.028 Uiso 1 1 calc R . .
C8 C 0.3234(7) 0.5611(4) 0.3939(4) 0.0273(12) Uani 1 1 d . . .
C9 C 0.1122(7) 0.4827(3) 0.1797(4) 0.0273(12) Uani 1 1 d . . .
H9A H 0.2368 0.4771 0.2050 0.041 Uiso 1 1 calc R . .
H9B H 0.1006 0.4891 0.1111 0.041 Uiso 1 1 calc R . .
H9C H 0.0493 0.4260 0.1961 0.041 Uiso 1 1 calc R . .
C10 C -0.0807(7) 0.5197(3) 0.3408(4) 0.0262(11) Uani 1 1 d . . .
H10A H 0.0076 0.5202 0.3969 0.039 Uiso 1 1 calc R . .
H10B H -0.0995 0.4545 0.3183 0.039 Uiso 1 1 calc R . .
H10C H -0.1914 0.5456 0.3566 0.039 Uiso 1 1 calc R . .

loop_
_atom_site_aniso_label
_atom_site_aniso_U_11
_atom_site_aniso_U_22
_atom_site_aniso_U_33
_atom_site_aniso_U_23
_atom_site_aniso_U_13
_atom_site_aniso_U_12
Pt1 0.01547(12) 0.01232(11) 0.01762(11) 0.00039(6) -0.00089(7) 0.00000(6)
I1 0.0222(2) 0.02179(16) 0.0367(2) 0.00190(13) -0.00841(15) -0.00520(13)
F2 0.036(2) 0.0206(14) 0.0397(19) 0.0069(13) -0.0087(15) 0.0061(13)
F3 0.041(2) 0.0461(19) 0.0206(16) 0.0034(13) 0.0005(14) -0.0035(15)
F4 0.0225(18) 0.0451(17) 0.0345(18) 0.0102(15) -0.0101(14) -0.0022(15)
F5 0.0238(16) 0.0198(13) 0.0225(14) -0.0001(11) -0.0027(11) -0.0038(11)
N1 0.022(2) 0.0228(19) 0.020(2) -0.0010(16) 0.0022(16) 0.0006(16)
N2 0.012(2) 0.0183(17) 0.026(2) -0.0020(15) 0.0062(16) 0.0008(15)
C1 0.017(3) 0.030(2) 0.028(3) 0.006(2) 0.006(2) 0.000(2)
C2 0.036(3) 0.040(3) 0.017(2) -0.005(2) 0.005(2) 0.000(2)
C3 0.019(3) 0.019(2) 0.024(2) 0.0062(18) 0.0024(19) 0.0027(18)
C4 0.021(2) 0.012(2) 0.027(2) -0.0015(17) 0.0049(19) -0.0023(18)
C5 0.039(3) 0.034(3) 0.021(3) -0.008(2) 0.010(2) 0.006(3)
C6 0.016(3) 0.030(2) 0.035(3) -0.001(2) 0.010(2) 0.004(2)
C7 0.022(3) 0.022(2) 0.024(3) 0.0021(19) 0.001(2) -0.001(2)
C8 0.020(3) 0.027(2) 0.032(3) -0.001(2) -0.007(2) -0.005(2)
C9 0.030(3) 0.019(2) 0.030(3) -0.0064(19) -0.007(2) 0.005(2)
C10 0.020(3) 0.023(2) 0.034(3) 0.008(2) 0.001(2) -0.007(2)

loop_
_atom_type_symbol
_atom_type_description
_atom_type_scat_dispersion_real
_atom_type_scat_dispersion_imag
_atom_type_scat_source
C C 0.0033 0.0016 'International Tables Vol C Tables 4.2.6.8 and 6.1.1.4'
H H 0.0000 0.0000 'International Tables Vol C Tables 4.2.6.8 and 6.1.1.4'
N N 0.0061 0.0033 'International Tables Vol C Tables 4.2.6.8 and 6.1.1.4'
F F 0.0171 0.0103 'International Tables Vol C Tables 4.2.6.8 and 6.1.1.4'
I I -0.4742 1.8119 'International Tables Vol C Tables 4.2.6.8 and 6.1.1.4'
Pt Pt -1.7033 8.3905 'International Tables Vol C Tables 4.2.6.8 and 6.1.1.4'

loop_
_geom_angle_atom_site_label_1
_geom_angle_atom_site_label_2
_geom_angle_atom_site_label_3
_geom_angle
_geom_angle_site_symmetry_1
_geom_angle_site_symmetry_3
_geom_angle_publ_flag
C7 Pt1 C10 94.8(2) . . ?
C7 Pt1 C9 83.4(2) . . ?
C10 Pt1 C9 90.9(2) . . ?
C7 Pt1 N2 96.17(17) . . ?
C10 Pt1 N2 93.25(18) . . ?
C9 Pt1 N2 175.83(18) . . ?
C7 Pt1 N1 89.56(18) . . ?
C10 Pt1 N1 173.94(19) . . ?
C9 Pt1 N1 93.74(19) . . ?
N2 Pt1 N1 82.10(14) . . ?
C7 Pt1 I1 169.87(14) . . ?
C10 Pt1 I1 85.11(15) . . ?
C9 Pt1 I1 86.48(15) . . ?
N2 Pt1 I1 93.95(10) . . ?
N1 Pt1 I1 91.31(11) . . ?
C2 N1 C3 108.2(4) . . ?
C2 N1 C1 105.6(4) . . ?
C3 N1 C1 108.8(4) . . ?
C2 N1 Pt1 115.1(3) . . ?
C3 N1 Pt1 101.9(3) . . ?
C1 N1 Pt1 116.8(3) . . ?
C5 N2 C6 105.6(4) . . ?
C5 N2 C4 109.0(4) . . ?
C6 N2 C4 109.4(4) . . ?
C5 N2 Pt1 114.4(3) . . ?
C6 N2 Pt1 114.6(3) . . ?
C4 N2 Pt1 103.8(3) . . ?
N1 C3 C4 111.2(4) . . ?
N2 C4 C3 110.6(4) . . ?
F5 C7 C8 101.6(4) . . ?
F5 C7 Pt1 114.5(3) . . ?
C8 C7 Pt1 121.9(4) . . ?
F4 C8 F2 107.8(4) . . ?
F4 C8 F3 104.4(4) . . ?
F2 C8 F3 105.8(4) . . ?
F4 C8 C7 112.1(5) . . ?
F2 C8 C7 113.4(4) . . ?
F3 C8 C7 112.7(4) . . ?

loop_
_geom_bond_atom_site_label_1
_geom_bond_atom_site_label_2
_geom_bond_distance
_geom_bond_site_symmetry_2
_geom_bond_publ_flag
Pt1 C7 2.068(5) . ?
Pt1 C10 2.066(5) . ?
Pt1 C9 2.076(5) . ?
Pt1 N2 2.272(4) . ?
Pt1 N1 2.281(4) . ?
Pt1 I1 2.7669(4) . ?
F2 C8 1.342(6) . ?
F3 C8 1.375(7) . ?
F4 C8 1.330(6) . ?
F5 C7 1.409(5) . ?
N1 C2 1.481(6) . ?
N1 C3 1.490(6) . ?
N1 C1 1.499(6) . ?
N2 C5 1.487(6) . ?
N2 C6 1.489(6) . ?
N2 C4 1.491(6) . ?
C3 C4 1.519(6) . ?
C7 C8 1.511(7) . ?
